data_7212088
loop_
_publ_author_name
'Hursthouse, Michael B.'
'Montis, Riccardo'
'Tizzard, Graham J.'

_publ_section_title
;
 Intriguing relationships and associations in the crystal structures of a
 family of substituted aspirin molecules
;
_journal_issue 3
_journal_name_full CrystEngComm
_journal_page_first 953
_journal_paper_doi 10.1039/b919538f
_journal_volume 12
_journal_year 2010
_chemical_formula_moiety 'C9 H7 Br O4'
_chemical_formula_sum 'C9 H7 Br O4'
_chemical_formula_weight 259.06
_chemical_melting_point 160
_chemical_name_common '2-acetyloxy-5-bromobenzoic acid'
_chemical_name_systematic '2-acetyloxy-5-bromobenzoic acid'
_space_group_IT_number 14
_symmetry_cell_setting monoclinic
_symmetry_space_group_name_Hall '-P 2yn'
_symmetry_space_group_name_H-M 'P 1 21/n 1'
_atom_sites_solution_hydrogens geom
_atom_sites_solution_primary direct
_atom_sites_solution_secondary difmap
_audit_creation_method SHELXL-97
_cell_angle_alpha 90.00
_cell_angle_beta 96.383(2)
_cell_angle_gamma 90.00
_cell_formula_units_Z 4
_cell_length_a 10.3912(4)
_cell_length_b 4.72650(10)
_cell_length_c 19.5116(9)
_cell_measurement_reflns_used 2366
_cell_measurement_temperature 120(2)
_cell_measurement_theta_max 27.88
_cell_measurement_theta_min 1.02
_cell_volume 952.35(6)
_computing_cell_refinement 'DENZO (Otwinowski & Minor, 1997) & COLLECT (Hooft, R.W.W., 1998)'
_computing_data_collection 'COLLECT (Hooft, R.W.W., 1998)'
_computing_data_reduction 'DENZO (Otwinowski & Minor, 1997) & COLLECT (Hooft, R.W.W., 1998)'
_computing_structure_refinement 'SHELXL-97 (Sheldrick, 1997)'
_diffrn_ambient_temperature 120(2)
_diffrn_detector_area_resol_mean 9.091
_diffrn_measured_fraction_theta_full 0.998
_diffrn_measured_fraction_theta_max 0.998
_diffrn_measurement_device_type 'Bruker-Nonius 95mm CCD camera on \k-goniostat'
_diffrn_measurement_method '\f & \w scans'
_diffrn_radiation_monochromator graphite
_diffrn_radiation_source 'Bruker-Nonius FR591 rotating anode'
_diffrn_radiation_type MoK\a
_diffrn_radiation_wavelength 0.71073
_diffrn_reflns_av_R_equivalents 0.0499
_diffrn_reflns_av_sigmaI/netI 0.0436
_diffrn_reflns_limit_h_max 10
_diffrn_reflns_limit_h_min -13
_diffrn_reflns_limit_k_max 6
_diffrn_reflns_limit_k_min -5
_diffrn_reflns_limit_l_max 24
_diffrn_reflns_limit_l_min -25
_diffrn_reflns_number 10114
_diffrn_reflns_theta_full 27.48
_diffrn_reflns_theta_max 27.48
_diffrn_reflns_theta_min 3.53
_exptl_absorpt_coefficient_mu 4.300
_exptl_absorpt_correction_T_max 0.7248
_exptl_absorpt_correction_T_min 0.1665
_exptl_absorpt_correction_type multi-scan
_exptl_absorpt_process_details 'SADABS V2.10 (Sheldrick, G.M., 2003)'
_exptl_crystal_colour Colourless
_exptl_crystal_density_diffrn 1.807
_exptl_crystal_density_method 'not measured'
_exptl_crystal_description Needle
_exptl_crystal_F_000 512
_exptl_crystal_size_max 0.65
_exptl_crystal_size_mid 0.08
_exptl_crystal_size_min 0.08
_refine_diff_density_max 0.438
_refine_diff_density_min -0.586
_refine_diff_density_rms 0.090
_refine_ls_extinction_method none
_refine_ls_goodness_of_fit_ref 1.036
_refine_ls_hydrogen_treatment constr
_refine_ls_matrix_type full
_refine_ls_number_parameters 129
_refine_ls_number_reflns 2171
_refine_ls_number_restraints 0
_refine_ls_restrained_S_all 1.036
_refine_ls_R_factor_all 0.0567
_refine_ls_R_factor_gt 0.0347
_refine_ls_shift/su_max 0.000
_refine_ls_shift/su_mean 0.000
_refine_ls_structure_factor_coef Fsqd
_refine_ls_weighting_details 'calc w=1/[\s^2^(Fo^2^)+(0.0242P)^2^+1.1431P] where P=(Fo^2^+2Fc^2^)/3'
_refine_ls_weighting_scheme calc
_refine_ls_wR_factor_gt 0.0676
_refine_ls_wR_factor_ref 0.0757
_reflns_number_gt 1619
_reflns_number_total 2171
_reflns_threshold_expression >2sigma(I)
_cod_data_source_file b919538f.txt
_cod_data_source_block shelxl2
_cod_original_sg_symbol_Hall -P2yn
_cod_original_sg_symbol_H-M P2(1)/n
_cod_database_code 7212088

loop_
_symmetry_equiv_pos_as_xyz
'x, y, z'
'-x+1/2, y+1/2, -z+1/2'
'-x, -y, -z'
'x-1/2, -y-1/2, z-1/2'

loop_
_atom_site_label
_atom_site_type_symbol
_atom_site_fract_x
_atom_site_fract_y
_atom_site_fract_z
_atom_site_U_iso_or_equiv
_atom_site_adp_type
_atom_site_occupancy
_atom_site_symmetry_multiplicity
_atom_site_calc_flag
_atom_site_refinement_flags
Br1 Br 0.89296(3) 0.24254(7) 0.089926(16) 0.02812(11) Uani 1 1 d .
O1 O 1.50444(18) 0.2920(4) 0.06212(10) 0.0194(4) Uani 1 1 d .
H1 H 1.5522 0.1803 0.0430 0.029 Uiso 1 1 calc R
O2 O 1.34713(18) 0.0582(4) -0.00210(10) 0.0227(5) Uani 1 1 d .
O3 O 1.43271(18) 0.7316(4) 0.13639(10) 0.0210(4) Uani 1 1 d .
O4 O 1.5091(2) 0.4299(5) 0.22034(11) 0.0314(5) Uani 1 1 d .
C1 C 1.2859(3) 0.3749(6) 0.08204(14) 0.0171(6) Uani 1 1 d .
C2 C 1.3122(3) 0.5953(6) 0.12949(14) 0.0197(6) Uani 1 1 d .
C7 C 1.3829(3) 0.2294(6) 0.04338(13) 0.0173(5) Uani 1 1 d .
C4 C 1.0923(3) 0.5974(6) 0.15590(15) 0.0249(7) Uani 1 1 d .
H4 H 1.0270 0.6693 0.1815 0.030 Uiso 1 1 calc R
C3 C 1.2173(3) 0.7028(6) 0.16649(16) 0.0243(7) Uani 1 1 d .
H3 H 1.2379 0.8492 0.1993 0.029 Uiso 1 1 calc R
C5 C 1.0638(3) 0.3863(6) 0.10748(15) 0.0204(6) Uani 1 1 d .
C6 C 1.1590(3) 0.2751(6) 0.07096(14) 0.0177(6) Uani 1 1 d .
H6 H 1.1376 0.1296 0.0381 0.021 Uiso 1 1 calc R
C8 C 1.5276(3) 0.6261(6) 0.18358(15) 0.0207(6) Uani 1 1 d .
C9 C 1.6505(3) 0.7853(6) 0.18047(17) 0.0279(7) Uani 1 1 d .
H9A H 1.7110 0.7405 0.2212 0.042 Uiso 1 1 calc R
H9B H 1.6324 0.9889 0.1794 0.042 Uiso 1 1 calc R
H9C H 1.6890 0.7314 0.1387 0.042 Uiso 1 1 calc R

loop_
_atom_site_aniso_label
_atom_site_aniso_U_11
_atom_site_aniso_U_22
_atom_site_aniso_U_33
_atom_site_aniso_U_23
_atom_site_aniso_U_13
_atom_site_aniso_U_12
Br1 0.01575(16) 0.03653(19) 0.03300(19) -0.00426(15) 0.00680(12) -0.00146(14)
O1 0.0152(10) 0.0237(11) 0.0197(10) -0.0023(8) 0.0031(8) -0.0049(8)
O2 0.0161(10) 0.0344(12) 0.0175(11) -0.0086(9) 0.0017(8) -0.0040(9)
O3 0.0206(10) 0.0169(10) 0.0231(10) 0.0036(9) -0.0079(8) -0.0039(8)
O4 0.0343(13) 0.0367(13) 0.0222(12) 0.0117(10) -0.0015(10) -0.0018(10)
C1 0.0195(15) 0.0181(13) 0.0136(14) 0.0029(11) 0.0014(11) 0.0000(11)
C2 0.0186(15) 0.0211(15) 0.0183(15) 0.0034(12) -0.0029(12) -0.0011(12)
C7 0.0182(13) 0.0203(14) 0.0135(13) 0.0044(12) 0.0021(10) -0.0033(12)
C4 0.0279(17) 0.0247(16) 0.0226(17) -0.0030(13) 0.0057(13) 0.0028(13)
C3 0.0303(17) 0.0198(15) 0.0213(16) -0.0040(12) -0.0031(13) 0.0037(12)
C5 0.0162(14) 0.0243(15) 0.0210(16) 0.0011(12) 0.0028(12) -0.0018(12)
C6 0.0170(13) 0.0187(14) 0.0177(14) -0.0022(12) 0.0030(11) -0.0014(12)
C8 0.0248(16) 0.0204(14) 0.0158(15) -0.0056(12) -0.0028(12) 0.0024(12)
C9 0.0255(16) 0.0262(16) 0.0296(17) -0.0004(14) -0.0079(13) -0.0027(13)

loop_
_atom_type_symbol
_atom_type_description
_atom_type_scat_dispersion_real
_atom_type_scat_dispersion_imag
_atom_type_scat_source
C C 0.0033 0.0016 'International Tables Vol C Tables 4.2.6.8 and 6.1.1.4'
H H 0.0000 0.0000 'International Tables Vol C Tables 4.2.6.8 and 6.1.1.4'
O O 0.0106 0.0060 'International Tables Vol C Tables 4.2.6.8 and 6.1.1.4'
Br Br -0.2901 2.4595 'International Tables Vol C Tables 4.2.6.8 and 6.1.1.4'

loop_
_geom_angle_atom_site_label_1
_geom_angle_atom_site_label_2
_geom_angle_atom_site_label_3
_geom_angle
C7 O1 H1 109.5
C8 O3 C2 117.8(2)
C2 C1 C6 117.8(3)
C2 C1 C7 125.7(3)
C6 C1 C7 116.5(2)
C1 C2 C3 121.4(3)
C1 C2 O3 120.8(2)
C3 C2 O3 117.6(3)
O2 C7 O1 123.8(2)
O2 C7 C1 120.1(2)
O1 C7 C1 116.1(2)
C5 C4 C3 119.2(3)
C5 C4 H4 120.4
C3 C4 H4 120.4
C2 C3 C4 120.1(3)
C2 C3 H3 119.9
C4 C3 H3 119.9
C4 C5 C6 120.9(3)
C4 C5 Br1 120.4(2)
C6 C5 Br1 118.6(2)
C5 C6 C1 120.6(3)
C5 C6 H6 119.7
C1 C6 H6 119.7
O4 C8 O3 122.2(3)
O4 C8 C9 127.5(3)
O3 C8 C9 110.2(2)
C8 C9 H9A 109.5
C8 C9 H9B 109.5
H9A C9 H9B 109.5
C8 C9 H9C 109.5
H9A C9 H9C 109.5
H9B C9 H9C 109.5

loop_
_geom_bond_atom_site_label_1
_geom_bond_atom_site_label_2
_geom_bond_distance
Br1 C5 1.896(3)
O1 C7 1.309(3)
O1 H1 0.8400
O2 C7 1.228(3)
O3 C8 1.366(3)
O3 C2 1.401(3)
O4 C8 1.201(4)
C1 C2 1.401(4)
C1 C6 1.394(4)
C1 C7 1.492(4)
C2 C3 1.382(4)
C4 C5 1.383(4)
C4 C3 1.385(4)
C4 H4 0.9500
C3 H3 0.9500
C5 C6 1.385(4)
C6 H6 0.9500
C8 C9 1.490(4)
C9 H9A 0.9800
C9 H9B 0.9800
C9 H9C 0.9800

loop_
_geom_hbond_atom_site_label_D
_geom_hbond_atom_site_label_H
_geom_hbond_atom_site_label_A
_geom_hbond_distance_DH
_geom_hbond_distance_HA
_geom_hbond_distance_DA
_geom_hbond_angle_DHA
_geom_hbond_site_symmetry_A
O1 H1 O2 0.84 1.79 2.625(3) 179.6 3_855
